data_7245810
loop_
_publ_author_name
'Pani, Marcella'
'Provino, Alessia'
'Smetana, Volodymyr'
'Shtender, Vitalii'
'Bernini, Cristina'
'Mudring, Anja-Verena'
'Manfrinetti, Pietro'

_publ_section_title
;
 Four ternary silicides in the La--Ni--Si system: from polyanionic layers
 to frameworks
;
_journal_name_full CrystEngComm
_journal_paper_doi 10.1039/D2CE01007K
_journal_year 2022
_chemical_formula_sum 'La Ni2 Si'
_chemical_formula_weight 284.42
_space_group_IT_number 166
_space_group_name_Hall '-R 3 2"'
_space_group_name_H-M_alt 'R -3 m :H'
_symmetry_cell_setting hexagonal
_symmetry_space_group_name_H-M 'R -3 m :H'
_atom_sites_solution_primary direct
_atom_sites_solution_secondary difmap
_audit_creation_method SHELXL-97
_audit_update_record
;
2022-02-03 deposited with the CCDC.	2022-09-19 downloaded from the CCDC.
;
_cell_angle_alpha 90.00
_cell_angle_beta 90.00
_cell_angle_gamma 120.00
_cell_formula_units_Z 3
_cell_length_a 4.0263(3)
_cell_length_b 4.0263(3)
_cell_length_c 15.066(2)
_cell_measurement_reflns_used 116
_cell_measurement_temperature 293(2)
_cell_measurement_theta_max 31.93
_cell_measurement_theta_min 4.06
_cell_volume 211.51(4)
_computing_structure_refinement 'SHELXL-97 (Sheldrick, 1997)'
_computing_structure_solution 'SHELXS-97 (Sheldrick, 1990)'
_diffrn_ambient_temperature 293(2)
_diffrn_measured_fraction_theta_full 1.000
_diffrn_measured_fraction_theta_max 1.000
_diffrn_measurement_device_type 'Bruker CCD'
_diffrn_radiation_monochromator graphite
_diffrn_radiation_source 'fine-focus sealed tube'
_diffrn_radiation_type MoK\a
_diffrn_radiation_wavelength 0.71070
_diffrn_reflns_av_R_equivalents 0.0000
_diffrn_reflns_av_sigmaI/netI 0.0224
_diffrn_reflns_limit_h_max 5
_diffrn_reflns_limit_h_min 0
_diffrn_reflns_limit_k_max 5
_diffrn_reflns_limit_k_min 0
_diffrn_reflns_limit_l_max 22
_diffrn_reflns_limit_l_min 0
_diffrn_reflns_number 116
_diffrn_reflns_theta_full 31.93
_diffrn_reflns_theta_max 31.93
_diffrn_reflns_theta_min 4.06
_exptl_absorpt_coefficient_mu 28.154
_exptl_absorpt_correction_T_max 0.2
_exptl_absorpt_correction_T_min 0.1
_exptl_absorpt_correction_type empirical
_exptl_absorpt_process_details 'blessing, 1995'
_exptl_crystal_density_diffrn 6.699
_exptl_crystal_density_method 'not measured'
_exptl_crystal_description 'irregular fragment'
_exptl_crystal_F_000 381
_exptl_crystal_size_max 0.1
_exptl_crystal_size_mid 0.1
_exptl_crystal_size_min 0.1
_refine_diff_density_max 0.409
_refine_diff_density_min -0.769
_refine_diff_density_rms 0.168
_refine_ls_abs_structure_details 'Flack H D (1983), Acta Cryst. A39, 876-881'
_refine_ls_extinction_coef 0.0266(15)
_refine_ls_extinction_expression Fc^*^=kFc[1+0.001xFc^2^\l^3^/sin(2\q)]^-1/4^
_refine_ls_extinction_method SHELXL
_refine_ls_goodness_of_fit_ref 1.238
_refine_ls_matrix_type full
_refine_ls_number_parameters 9
_refine_ls_number_reflns 116
_refine_ls_number_restraints 0
_refine_ls_restrained_S_all 1.238
_refine_ls_R_factor_all 0.0140
_refine_ls_R_factor_gt 0.0113
_refine_ls_shift/su_max 0.000
_refine_ls_shift/su_mean 0.000
_refine_ls_structure_factor_coef Fsqd
_refine_ls_weighting_details 'calc w=1/[\s^2^(Fo^2^)+(0.0000P)^2^+1.6044P] where P=(Fo^2^+2Fc^2^)/3'
_refine_ls_weighting_scheme calc
_refine_ls_wR_factor_gt 0.0334
_refine_ls_wR_factor_ref 0.0335
_reflns_number_gt 103
_reflns_number_total 116
_reflns_threshold_expression >2sigma(I)
_cod_data_source_file d2ce01007k2.cif
_cod_data_source_block LaNi2Si
_cod_original_sg_symbol_H-M R-3m
_cod_database_code 7245810

loop_
_symmetry_equiv_pos_as_xyz
'x, y, z'
'-y, x-y, z'
'-x+y, -x, z'
'x-y, -y, -z'
'-x, -x+y, -z'
'y, x, -z'
'x+2/3, y+1/3, z+1/3'
'-y+2/3, x-y+1/3, z+1/3'
'-x+y+2/3, -x+1/3, z+1/3'
'x-y+2/3, -y+1/3, -z+1/3'
'-x+2/3, -x+y+1/3, -z+1/3'
'y+2/3, x+1/3, -z+1/3'
'x+1/3, y+2/3, z+2/3'
'-y+1/3, x-y+2/3, z+2/3'
'-x+y+1/3, -x+2/3, z+2/3'
'x-y+1/3, -y+2/3, -z+2/3'
'-x+1/3, -x+y+2/3, -z+2/3'
'y+1/3, x+2/3, -z+2/3'
'-x, -y, -z'
'y, -x+y, -z'
'x-y, x, -z'
'-x+y, y, z'
'x, x-y, z'
'-y, -x, z'
'-x+2/3, -y+1/3, -z+1/3'
'y+2/3, -x+y+1/3, -z+1/3'
'x-y+2/3, x+1/3, -z+1/3'
'-x+y+2/3, y+1/3, z+1/3'
'x+2/3, x-y+1/3, z+1/3'
'-y+2/3, -x+1/3, z+1/3'
'-x+1/3, -y+2/3, -z+2/3'
'y+1/3, -x+y+2/3, -z+2/3'
'x-y+1/3, x+2/3, -z+2/3'
'-x+y+1/3, y+2/3, z+2/3'
'x+1/3, x-y+2/3, z+2/3'
'-y+1/3, -x+2/3, z+2/3'

loop_
_atom_site_label
_atom_site_type_symbol
_atom_site_fract_x
_atom_site_fract_y
_atom_site_fract_z
_atom_site_U_iso_or_equiv
_atom_site_adp_type
_atom_site_occupancy
_atom_site_symmetry_multiplicity
_atom_site_calc_flag
_atom_site_refinement_flags
_atom_site_disorder_assembly
_atom_site_disorder_group
La1 La 0.0000 0.0000 0.0000 0.0095(3) Uani 1 6 d S . .
Ni2 Ni 0.0000 0.0000 0.19763(6) 0.0085(3) Uani 1 3 d S . .
Si3 Si 0.0000 0.0000 0.5000 0.0088(6) Uani 1 6 d S . .

loop_
_atom_site_aniso_label
_atom_site_aniso_U_11
_atom_site_aniso_U_22
_atom_site_aniso_U_33
_atom_site_aniso_U_23
_atom_site_aniso_U_13
_atom_site_aniso_U_12
La1 0.0105(3) 0.0105(3) 0.0076(3) 0.000 0.000 0.00526(16)
Ni2 0.0077(4) 0.0077(4) 0.0103(5) 0.000 0.000 0.00384(19)
Si3 0.0070(9) 0.0070(9) 0.0122(13) 0.000 0.000 0.0035(5)

loop_
_atom_type_symbol
_atom_type_description
_atom_type_scat_dispersion_real
_atom_type_scat_dispersion_imag
_atom_type_scat_source
La La -0.2871 2.4523 'International Tables Vol C Tables 4.2.6.8 and 6.1.1.4'
Ni Ni 0.3393 1.1124 'International Tables Vol C Tables 4.2.6.8 and 6.1.1.4'
Si Si 0.0817 0.0704 'International Tables Vol C Tables 4.2.6.8 and 6.1.1.4'

loop_
_geom_angle_atom_site_label_1
_geom_angle_atom_site_label_2
_geom_angle_atom_site_label_3
_geom_angle
_geom_angle_site_symmetry_1
_geom_angle_site_symmetry_3
_geom_angle_publ_flag
Ni2 La1 Ni2 180.0 . 4 ?
Ni2 La1 Ni2 48.668(14) . 10 ?
Ni2 La1 Ni2 131.332(14) 4 10 ?
Ni2 La1 Ni2 131.332(14) . 13_444 ?
Ni2 La1 Ni2 48.668(14) 4 13_444 ?
Ni2 La1 Ni2 180.00(3) 10 13_444 ?
Ni2 La1 Ni2 48.668(14) . 10_445 ?
Ni2 La1 Ni2 131.332(14) 4 10_445 ?
Ni2 La1 Ni2 81.13(2) 10 10_445 ?
Ni2 La1 Ni2 98.87(2) 13_444 10_445 ?
Ni2 La1 Ni2 131.332(14) . 13_554 ?
Ni2 La1 Ni2 48.668(14) 4 13_554 ?
Ni2 La1 Ni2 98.87(2) 10 13_554 ?
Ni2 La1 Ni2 81.13(2) 13_444 13_554 ?
Ni2 La1 Ni2 180.00(3) 10_445 13_554 ?
Ni2 La1 Ni2 48.669(14) . 10_455 ?
Ni2 La1 Ni2 131.331(14) 4 10_455 ?
Ni2 La1 Ni2 81.13(2) 10 10_455 ?
Ni2 La1 Ni2 98.87(2) 13_444 10_455 ?
Ni2 La1 Ni2 81.13(2) 10_445 10_455 ?
Ni2 La1 Ni2 98.87(2) 13_554 10_455 ?
Ni2 La1 Ni2 131.331(14) . 13_544 ?
Ni2 La1 Ni2 48.669(14) 4 13_544 ?
Ni2 La1 Ni2 98.87(2) 10 13_544 ?
Ni2 La1 Ni2 81.13(2) 13_444 13_544 ?
Ni2 La1 Ni2 98.87(2) 10_445 13_544 ?
Ni2 La1 Ni2 81.13(2) 13_554 13_544 ?
Ni2 La1 Ni2 180.00(3) 10_455 13_544 ?
Ni2 La1 Si3 42.793(4) . 13_554 ?
Ni2 La1 Si3 137.207(4) 4 13_554 ?
Ni2 La1 Si3 42.295(7) 10 13_554 ?
Ni2 La1 Si3 137.705(7) 13_444 13_554 ?
Ni2 La1 Si3 91.461(16) 10_445 13_554 ?
Ni2 La1 Si3 88.539(16) 13_554 13_554 ?
Ni2 La1 Si3 42.296(7) 10_455 13_554 ?
Ni2 La1 Si3 137.704(7) 13_544 13_554 ?
Ni2 La1 Si3 137.207(4) . 7_444 ?
Ni2 La1 Si3 42.793(4) 4 7_444 ?
Ni2 La1 Si3 137.705(7) 10 7_444 ?
Ni2 La1 Si3 42.295(7) 13_444 7_444 ?
Ni2 La1 Si3 88.539(16) 10_445 7_444 ?
Ni2 La1 Si3 91.461(16) 13_554 7_444 ?
Ni2 La1 Si3 137.704(7) 10_455 7_444 ?
Ni2 La1 Si3 42.296(7) 13_544 7_444 ?
Si3 La1 Si3 180.0 13_554 7_444 ?
Ni2 La1 Si3 42.793(4) . 13_444 ?
Ni2 La1 Si3 137.207(4) 4 13_444 ?
Ni2 La1 Si3 91.461(16) 10 13_444 ?
Ni2 La1 Si3 88.539(16) 13_444 13_444 ?
Ni2 La1 Si3 42.295(7) 10_445 13_444 ?
Ni2 La1 Si3 137.705(7) 13_554 13_444 ?
Ni2 La1 Si3 42.296(7) 10_455 13_444 ?
Ni2 La1 Si3 137.704(7) 13_544 13_444 ?
Si3 La1 Si3 72.078(7) 13_554 13_444 ?
Si3 La1 Si3 107.922(7) 7_444 13_444 ?
Ni2 La1 Si3 137.207(4) . 7_554 ?
Ni2 La1 Si3 42.793(4) 4 7_554 ?
Ni2 La1 Si3 88.539(16) 10 7_554 ?
Ni2 La1 Si3 91.461(16) 13_444 7_554 ?
Ni2 La1 Si3 137.705(7) 10_445 7_554 ?
Ni2 La1 Si3 42.295(7) 13_554 7_554 ?
Ni2 La1 Si3 137.704(7) 10_455 7_554 ?
Ni2 La1 Si3 42.296(7) 13_544 7_554 ?
Si3 La1 Si3 107.922(7) 13_554 7_554 ?
Si3 La1 Si3 72.078(7) 7_444 7_554 ?
Si3 La1 Si3 180.0 13_444 7_554 ?
Ni2 La1 Si3 42.793(4) . 13_544 ?
Ni2 La1 Si3 137.207(4) 4 13_544 ?
Ni2 La1 Si3 42.296(7) 10 13_544 ?
Ni2 La1 Si3 137.704(7) 13_444 13_544 ?
Ni2 La1 Si3 42.296(7) 10_445 13_544 ?
Ni2 La1 Si3 137.704(7) 13_554 13_544 ?
Ni2 La1 Si3 91.462(16) 10_455 13_544 ?
Ni2 La1 Si3 88.538(16) 13_544 13_544 ?
Si3 La1 Si3 72.078(7) 13_554 13_544 ?
Si3 La1 Si3 107.922(7) 7_444 13_544 ?
Si3 La1 Si3 72.078(7) 13_444 13_544 ?
Si3 La1 Si3 107.922(7) 7_554 13_544 ?
Ni2 La1 Si3 137.207(4) . 7_454 ?
Ni2 La1 Si3 42.793(4) 4 7_454 ?
Ni2 La1 Si3 137.704(7) 10 7_454 ?
Ni2 La1 Si3 42.296(7) 13_444 7_454 ?
Ni2 La1 Si3 137.704(7) 10_445 7_454 ?
Ni2 La1 Si3 42.296(7) 13_554 7_454 ?
Ni2 La1 Si3 88.538(16) 10_455 7_454 ?
Ni2 La1 Si3 91.462(16) 13_544 7_454 ?
Si3 La1 Si3 107.922(7) 13_554 7_454 ?
Si3 La1 Si3 72.078(7) 7_444 7_454 ?
Si3 La1 Si3 107.922(7) 13_444 7_454 ?
Si3 La1 Si3 72.078(7) 7_554 7_454 ?
Si3 La1 Si3 180.0 13_544 7_454 ?
Ni2 La1 La1 90.0 . 1_665 ?
Ni2 La1 La1 90.0 4 1_665 ?
Ni2 La1 La1 49.436(10) 10 1_665 ?
Ni2 La1 La1 130.564(10) 13_444 1_665 ?
Ni2 La1 La1 130.564(10) 10_445 1_665 ?
Ni2 La1 La1 49.436(10) 13_554 1_665 ?
Ni2 La1 La1 90.0 10_455 1_665 ?
Ni2 La1 La1 90.0 13_544 1_665 ?
Si3 La1 La1 53.961(4) 13_554 1_665 ?
Si3 La1 La1 126.039(4) 7_444 1_665 ?
Si3 La1 La1 126.039(3) 13_444 1_665 ?
Si3 La1 La1 53.961(3) 7_554 1_665 ?
Si3 La1 La1 90.0 13_544 1_665 ?
Si3 La1 La1 90.0 7_454 1_665 ?
Ni2 La1 La1 90.0 . 1_445 ?
Ni2 La1 La1 90.0 4 1_445 ?
Ni2 La1 La1 130.564(10) 10 1_445 ?
Ni2 La1 La1 49.436(10) 13_444 1_445 ?
Ni2 La1 La1 49.436(10) 10_445 1_445 ?
Ni2 La1 La1 130.564(10) 13_554 1_445 ?
Ni2 La1 La1 90.0 10_455 1_445 ?
Ni2 La1 La1 90.0 13_544 1_445 ?
Si3 La1 La1 126.039(4) 13_554 1_445 ?
Si3 La1 La1 53.961(4) 7_444 1_445 ?
Si3 La1 La1 53.961(3) 13_444 1_445 ?
Si3 La1 La1 126.039(3) 7_554 1_445 ?
Si3 La1 La1 90.0 13_544 1_445 ?
Si3 La1 La1 90.0 7_454 1_445 ?
La1 La1 La1 180.0 1_665 1_445 ?
Ni2 La1 La1 90.0 . 1_455 ?
Ni2 La1 La1 90.0 4 1_455 ?
Ni2 La1 La1 130.564(10) 10 1_455 ?
Ni2 La1 La1 49.436(10) 13_444 1_455 ?
Ni2 La1 La1 90.0 10_445 1_455 ?
Ni2 La1 La1 90.0 13_554 1_455 ?
Ni2 La1 La1 49.436(10) 10_455 1_455 ?
Ni2 La1 La1 130.564(10) 13_544 1_455 ?
Si3 La1 La1 90.0 13_554 1_455 ?
Si3 La1 La1 90.0 7_444 1_455 ?
Si3 La1 La1 53.961(3) 13_444 1_455 ?
Si3 La1 La1 126.039(3) 7_554 1_455 ?
Si3 La1 La1 126.039(3) 13_544 1_455 ?
Si3 La1 La1 53.961(4) 7_454 1_455 ?
La1 La1 La1 120.0 1_665 1_455 ?
La1 La1 La1 60.0 1_445 1_455 ?
Ni2 La1 La1 90.0 . 1_655 ?
Ni2 La1 La1 90.0 4 1_655 ?
Ni2 La1 La1 49.436(10) 10 1_655 ?
Ni2 La1 La1 130.564(10) 13_444 1_655 ?
Ni2 La1 La1 90.0 10_445 1_655 ?
Ni2 La1 La1 90.0 13_554 1_655 ?
Ni2 La1 La1 130.564(10) 10_455 1_655 ?
Ni2 La1 La1 49.436(10) 13_544 1_655 ?
Si3 La1 La1 90.0 13_554 1_655 ?
Si3 La1 La1 90.0 7_444 1_655 ?
Si3 La1 La1 126.039(3) 13_444 1_655 ?
Si3 La1 La1 53.961(3) 7_554 1_655 ?
Si3 La1 La1 53.961(4) 13_544 1_655 ?
Si3 La1 La1 126.039(3) 7_454 1_655 ?
La1 La1 La1 60.0 1_665 1_655 ?
La1 La1 La1 120.0 1_445 1_655 ?
La1 La1 La1 180.0 1_455 1_655 ?
Ni2 La1 La1 90.0 . 1_545 ?
Ni2 La1 La1 90.0 4 1_545 ?
Ni2 La1 La1 90.0 10 1_545 ?
Ni2 La1 La1 90.0 13_444 1_545 ?
Ni2 La1 La1 49.436(10) 10_445 1_545 ?
Ni2 La1 La1 130.564(10) 13_554 1_545 ?
Ni2 La1 La1 130.564(10) 10_455 1_545 ?
Ni2 La1 La1 49.436(10) 13_544 1_545 ?
Si3 La1 La1 126.039(3) 13_554 1_545 ?
Si3 La1 La1 53.961(3) 7_444 1_545 ?
Si3 La1 La1 90.0 13_444 1_545 ?
Si3 La1 La1 90.0 7_554 1_545 ?
Si3 La1 La1 53.961(4) 13_544 1_545 ?
Si3 La1 La1 126.039(4) 7_454 1_545 ?
La1 La1 La1 120.0 1_665 1_545 ?
La1 La1 La1 60.0 1_445 1_545 ?
La1 La1 La1 120.0 1_455 1_545 ?
La1 La1 La1 60.0 1_655 1_545 ?
Ni2 La1 La1 90.0 . 1_565 ?
Ni2 La1 La1 90.0 4 1_565 ?
Ni2 La1 La1 90.0 10 1_565 ?
Ni2 La1 La1 90.0 13_444 1_565 ?
Ni2 La1 La1 130.564(10) 10_445 1_565 ?
Ni2 La1 La1 49.436(10) 13_554 1_565 ?
Ni2 La1 La1 49.436(10) 10_455 1_565 ?
Ni2 La1 La1 130.564(10) 13_544 1_565 ?
Si3 La1 La1 53.961(3) 13_554 1_565 ?
Si3 La1 La1 126.039(3) 7_444 1_565 ?
Si3 La1 La1 90.0 13_444 1_565 ?
Si3 La1 La1 90.0 7_554 1_565 ?
Si3 La1 La1 126.039(4) 13_544 1_565 ?
Si3 La1 La1 53.961(4) 7_454 1_565 ?
La1 La1 La1 60.0 1_665 1_565 ?
La1 La1 La1 120.0 1_445 1_565 ?
La1 La1 La1 60.0 1_455 1_565 ?
La1 La1 La1 120.0 1_655 1_565 ?
La1 La1 La1 180.0 1_545 1_565 ?
Si3 Ni2 Si3 116.227(14) 13_444 13_554 ?
Si3 Ni2 Si3 116.226(14) 13_444 13_544 ?
Si3 Ni2 Si3 116.226(14) 13_554 13_544 ?
Si3 Ni2 Ni2 58.112(7) 13_444 10_445 ?
Si3 Ni2 Ni2 146.78(6) 13_554 10_445 ?
Si3 Ni2 Ni2 58.113(7) 13_544 10_445 ?
Si3 Ni2 Ni2 146.78(6) 13_444 10 ?
Si3 Ni2 Ni2 58.112(7) 13_554 10 ?
Si3 Ni2 Ni2 58.113(7) 13_544 10 ?
Ni2 Ni2 Ni2 106.97(4) 10_445 10 ?
Si3 Ni2 Ni2 58.113(7) 13_444 10_455 ?
Si3 Ni2 Ni2 58.113(7) 13_554 10_455 ?
Si3 Ni2 Ni2 146.78(6) 13_544 10_455 ?
Ni2 Ni2 Ni2 106.97(4) 10_445 10_455 ?
Ni2 Ni2 Ni2 106.97(4) 10 10_455 ?
Si3 Ni2 La1 78.65(2) 13_444 . ?
Si3 Ni2 La1 78.65(2) 13_554 . ?
Si3 Ni2 La1 78.65(2) 13_544 . ?
Ni2 Ni2 La1 68.13(4) 10_445 . ?
Ni2 Ni2 La1 68.13(4) 10 . ?
Ni2 Ni2 La1 68.13(4) 10_455 . ?
Si3 Ni2 La1 150.02(3) 13_444 7 ?
Si3 Ni2 La1 76.223(11) 13_554 7 ?
Si3 Ni2 La1 76.223(11) 13_544 7 ?
Ni2 Ni2 La1 126.47(2) 10_445 7 ?
Ni2 Ni2 La1 63.20(3) 10 7 ?
Ni2 Ni2 La1 126.47(2) 10_455 7 ?
La1 Ni2 La1 131.332(14) . 7 ?
Si3 Ni2 La1 76.223(11) 13_444 7_445 ?
Si3 Ni2 La1 150.02(3) 13_554 7_445 ?
Si3 Ni2 La1 76.223(11) 13_544 7_445 ?
Ni2 Ni2 La1 63.20(3) 10_445 7_445 ?
Ni2 Ni2 La1 126.47(2) 10 7_445 ?
Ni2 Ni2 La1 126.47(2) 10_455 7_445 ?
La1 Ni2 La1 131.332(14) . 7_445 ?
La1 Ni2 La1 81.13(2) 7 7_445 ?
Si3 Ni2 La1 76.223(11) 13_444 7_455 ?
Si3 Ni2 La1 76.223(11) 13_554 7_455 ?
Si3 Ni2 La1 150.02(3) 13_544 7_455 ?
Ni2 Ni2 La1 126.47(2) 10_445 7_455 ?
Ni2 Ni2 La1 126.47(2) 10 7_455 ?
Ni2 Ni2 La1 63.20(3) 10_455 7_455 ?
La1 Ni2 La1 131.332(14) . 7_455 ?
La1 Ni2 La1 81.13(2) 7 7_455 ?
La1 Ni2 La1 81.13(2) 7_445 7_455 ?
Ni2 Si3 Ni2 180.0 16_445 7 ?
Ni2 Si3 Ni2 116.226(14) 16_445 16 ?
Ni2 Si3 Ni2 63.774(14) 7 16 ?
Ni2 Si3 Ni2 63.774(14) 16_445 7_445 ?
Ni2 Si3 Ni2 116.226(14) 7 7_445 ?
Ni2 Si3 Ni2 180.0 16 7_445 ?
Ni2 Si3 Ni2 116.225(14) 16_445 16_545 ?
Ni2 Si3 Ni2 63.775(14) 7 16_545 ?
Ni2 Si3 Ni2 116.225(14) 16 16_545 ?
Ni2 Si3 Ni2 63.775(14) 7_445 16_545 ?
Ni2 Si3 Ni2 63.775(14) 16_445 7_455 ?
Ni2 Si3 Ni2 116.225(14) 7 7_455 ?
Ni2 Si3 Ni2 63.775(14) 16 7_455 ?
Ni2 Si3 Ni2 116.225(14) 7_445 7_455 ?
Ni2 Si3 Ni2 179.98(1) 16_545 7_455 ?
Ni2 Si3 La1 61.481(16) 16_445 7_445 ?
Ni2 Si3 La1 118.519(16) 7 7_445 ?
Ni2 Si3 La1 121.44(2) 16 7_445 ?
Ni2 Si3 La1 58.56(2) 7_445 7_445 ?
Ni2 Si3 La1 61.482(16) 16_545 7_445 ?
Ni2 Si3 La1 118.518(16) 7_455 7_445 ?
Ni2 Si3 La1 118.519(16) 16_445 13 ?
Ni2 Si3 La1 61.481(16) 7 13 ?
Ni2 Si3 La1 58.56(2) 16 13 ?
Ni2 Si3 La1 121.44(2) 7_445 13 ?
Ni2 Si3 La1 118.518(16) 16_545 13 ?
Ni2 Si3 La1 61.482(16) 7_455 13 ?
La1 Si3 La1 180.0 7_445 13 ?
Ni2 Si3 La1 121.44(2) 16_445 7 ?
Ni2 Si3 La1 58.56(2) 7 7 ?
Ni2 Si3 La1 61.481(16) 16 7 ?
Ni2 Si3 La1 118.519(16) 7_445 7 ?
Ni2 Si3 La1 61.482(16) 16_545 7 ?
Ni2 Si3 La1 118.518(16) 7_455 7 ?
La1 Si3 La1 72.078(7) 7_445 7 ?
La1 Si3 La1 107.922(7) 13 7 ?
Ni2 Si3 La1 58.56(2) 16_445 13_445 ?
Ni2 Si3 La1 121.44(2) 7 13_445 ?
Ni2 Si3 La1 118.519(16) 16 13_445 ?
Ni2 Si3 La1 61.481(16) 7_445 13_445 ?
Ni2 Si3 La1 118.518(16) 16_545 13_445 ?
Ni2 Si3 La1 61.482(16) 7_455 13_445 ?
La1 Si3 La1 107.922(7) 7_445 13_445 ?
La1 Si3 La1 72.078(7) 13 13_445 ?
La1 Si3 La1 180.0 7 13_445 ?
Ni2 Si3 La1 61.481(16) 16_445 7_455 ?
Ni2 Si3 La1 118.519(16) 7 7_455 ?
Ni2 Si3 La1 61.481(16) 16 7_455 ?
Ni2 Si3 La1 118.519(16) 7_445 7_455 ?
Ni2 Si3 La1 121.44(2) 16_545 7_455 ?
Ni2 Si3 La1 58.56(2) 7_455 7_455 ?
La1 Si3 La1 72.078(7) 7_445 7_455 ?
La1 Si3 La1 107.922(7) 13 7_455 ?
La1 Si3 La1 72.078(7) 7 7_455 ?
La1 Si3 La1 107.922(7) 13_445 7_455 ?
Ni2 Si3 La1 118.519(16) 16_445 13_545 ?
Ni2 Si3 La1 61.481(16) 7 13_545 ?
Ni2 Si3 La1 118.519(16) 16 13_545 ?
Ni2 Si3 La1 61.481(16) 7_445 13_545 ?
Ni2 Si3 La1 58.56(2) 16_545 13_545 ?
Ni2 Si3 La1 121.44(2) 7_455 13_545 ?
La1 Si3 La1 107.922(7) 7_445 13_545 ?
La1 Si3 La1 72.078(7) 13 13_545 ?
La1 Si3 La1 107.922(7) 7 13_545 ?
La1 Si3 La1 72.078(7) 13_445 13_545 ?
La1 Si3 La1 180.0 7_455 13_545 ?

loop_
_geom_bond_atom_site_label_1
_geom_bond_atom_site_label_2
_geom_bond_distance
_geom_bond_site_symmetry_2
_geom_bond_publ_flag
La1 Ni2 2.9775(10) . ?
La1 Ni2 2.9776(10) 4 ?
La1 Ni2 3.0957(7) 10 ?
La1 Ni2 3.0957(7) 13_444 ?
La1 Ni2 3.0957(6) 10_445 ?
La1 Ni2 3.0957(6) 13_554 ?
La1 Ni2 3.0957(7) 10_455 ?
La1 Ni2 3.0957(7) 13_544 ?
La1 Si3 3.4218(3) 13_554 ?
La1 Si3 3.4218(3) 7_444 ?
La1 Si3 3.4218(3) 13_444 ?
La1 Si3 3.4218(3) 7_554 ?
La1 Si3 3.4218(3) 13_544 ?
La1 Si3 3.4218(3) 7_454 ?
La1 La1 4.0263(3) 1_665 ?
La1 La1 4.0263(3) 1_445 ?
La1 La1 4.0263(3) 1_455 ?
La1 La1 4.0263(3) 1_655 ?
La1 La1 4.0263(3) 1_545 ?
La1 La1 4.0263(3) 1_565 ?
Ni2 Si3 2.3709(3) 13_444 ?
Ni2 Si3 2.3709(2) 13_554 ?
Ni2 Si3 2.3710(3) 13_544 ?
Ni2 Ni2 2.5048(7) 10_445 ?
Ni2 Ni2 2.5048(7) 10 ?
Ni2 Ni2 2.5049(7) 10_455 ?
Ni2 La1 3.0957(7) 7 ?
Ni2 La1 3.0957(7) 7_445 ?
Ni2 La1 3.0958(7) 7_455 ?
Si3 Ni2 2.3709(3) 16_445 ?
Si3 Ni2 2.3709(2) 7 ?
Si3 Ni2 2.3709(3) 16 ?
Si3 Ni2 2.3709(3) 7_445 ?
Si3 Ni2 2.3710(2) 16_545 ?
Si3 Ni2 2.3710(2) 7_455 ?
Si3 La1 3.4218(3) 7_445 ?
Si3 La1 3.4218(3) 13 ?
Si3 La1 3.4218(3) 7 ?
Si3 La1 3.4218(3) 13_445 ?
Si3 La1 3.4218(3) 7_455 ?
Si3 La1 3.4218(3) 13_545 ?
